data_4125057
loop_
_publ_author_name
'An, Tao'
'Baikie, Tom'
'Orera, Alodia'
'Piltz, Ross O.'
'Meven, Martin'
'Slater, Peter R.'
'Wei, Jun'
'Sanju\'an, Mar\'ia L'
'White, T. J.'

_publ_section_title
;
 Interstitial Oxide Ion Distribution and Transport Mechanism in
 Aluminum-Doped Neodymium Silicate Apatite Electrolytes.
;
_journal_issue 13
_journal_name_full 'Journal of the American Chemical Society'
_journal_page_first 4468
_journal_page_last 4483
_journal_paper_doi 10.1021/jacs.5b13409
_journal_volume 138
_journal_year 2016
_chemical_formula_iupac 'Nd9.83 Al1.5 Si4.5 O26'
_chemical_formula_sum 'Al1.5 Nd9.959 O26 Si4.5'
_chemical_formula_weight 2019.3
_chemical_melting_point ?
_chemical_name_systematic ' ?'
_space_group_IT_number 176
_symmetry_cell_setting hexagonal
_symmetry_Int_Tables_number 176
_symmetry_space_group_name_Hall '-P 6c'
_symmetry_space_group_name_H-M 'P 63/m'
_cell_angle_alpha 90
_cell_angle_beta 90
_cell_angle_gamma 120
_cell_formula_units_Z 1
_cell_length_a 9.5611
_cell_length_b 9.5611
_cell_length_c 7.0607
_cell_measurement_reflns_used 1781
_cell_measurement_temperature 100
_cell_measurement_theta_max 41.14
_cell_measurement_theta_min 3.79
_cell_volume 558.977
_computing_data_collection 'MAATEL/ANSTO control program'
_computing_data_reduction "'argonne_boxes (Wilkinson et al., 1988) & LaueG (Piltz, 2011)'"
_diffrn_ambient_temperature 100
_diffrn_measured_fraction_theta_full 0.79
_diffrn_measured_fraction_theta_max 0.69
_diffrn_measurement_device 'Laue image-plate diffractometer'
_diffrn_measurement_device_type KOALA
_diffrn_measurement_method Laue
_diffrn_radiation_probe neutron
_diffrn_radiation_type neutron
_diffrn_radiation_wavelength 0.71069
_diffrn_reflns_av_R_equivalents 0.0423
_diffrn_reflns_av_sigmaI/netI 0.0454
_diffrn_reflns_limit_h_max 14
_diffrn_reflns_limit_h_min -9
_diffrn_reflns_limit_k_max 14
_diffrn_reflns_limit_k_min 0
_diffrn_reflns_limit_l_max 12
_diffrn_reflns_limit_l_min -12
_diffrn_reflns_number 1781
_diffrn_reflns_theta_full 18.3
_diffrn_reflns_theta_max 41.14
_diffrn_reflns_theta_min 3.79
_diffrn_source 'nuclear reactor'
_diffrn_source_details 'thermal neutrons, supermirror guides'
_diffrn_source_type "'OPAL reactor, ANSTO, Lucas Heights, Australia'"
_exptl_absorpt_coefficient_mu 0.036
_exptl_absorpt_correction_type multi-scan
_exptl_absorpt_process_details "'R.H. Blessing, Acta Crystallogr., Sect A 1995, 51, 33-38. '"
_exptl_crystal_colour 'violet under sunlight'
_exptl_crystal_density_diffrn 5.9968
_exptl_crystal_density_meas ?
_exptl_crystal_density_method 'not measured'
_exptl_crystal_description irregular
_exptl_crystal_F_000 888
_exptl_crystal_size_max 0.15
_exptl_crystal_size_mid 0.1
_exptl_crystal_size_min 0.08
_refine_diff_density_max 1.33
_refine_diff_density_min -1.41
_refine_ls_extinction_coef 350(50)
_refine_ls_extinction_method 'B-C type 1 Gaussian isotropic (Becker & Coppens, 1974)'
_refine_ls_goodness_of_fit_gt 1.99
_refine_ls_goodness_of_fit_ref 1.83
_refine_ls_number_constraints 0
_refine_ls_number_parameters 45
_refine_ls_number_reflns 916
_refine_ls_number_restraints 0
_refine_ls_R_factor_all 0.0639
_refine_ls_R_factor_gt 0.0361
_refine_ls_shift/su_max 0.0077
_refine_ls_shift/su_mean 0.0014
_refine_ls_structure_factor_coef Fsqd
_refine_ls_weighting_details w=1/(\s^2^(I)+0.0004I^2^)
_refine_ls_weighting_scheme sigma
_refine_ls_wR_factor_gt 0.0668
_refine_ls_wR_factor_ref 0.0702
_reflns_number_gt 718
_reflns_number_total 916
_reflns_threshold_expression I>3\s(I)
_cod_data_source_file ja5b13409_si_016.cif
_cod_data_source_block I
_cod_depositor_comments
;
The following automatic conversions were performed:

'_chemical_melting_point' value 'not measured' was changed to '?' -
the value is undefined or not given.

'_exptl_crystal_density_meas' value 'not measured' was changed to '?'
- the value is perceived as not measured.

Automatic conversion script
Id: cif_fix_values 4268 2015-11-12 08:31:59Z antanas 
;
_cod_original_cell_volume 558.9772
_cod_database_code 4125057

loop_
_symmetry_equiv_pos_site_id
_symmetry_equiv_pos_as_xyz
1 x,y,z
2 -y,x-y,z
3 -x+y,-x,z
4 -x,-y,z+1/2
5 y,-x+y,z+1/2
6 x-y,x,z+1/2
7 -x,-y,-z
8 y,-x+y,-z
9 x-y,x,-z
10 x,y,-z+1/2
11 -y,x-y,-z+1/2
12 -x+y,-x,-z+1/2

loop_
_atom_site_label
_atom_site_type_symbol
_atom_site_fract_x
_atom_site_fract_y
_atom_site_fract_z
_atom_site_adp_type
_atom_site_U_iso_or_equiv
_atom_site_symmetry_multiplicity
_atom_site_occupancy
_atom_site_calc_flag
Nd1 Nd 0.333333 0.666667 0.00021(8) Uani 0.0073(2) 4 0.990(5) d
Nd2 Nd 0.00844(6) 0.24124(6) 0.25 Uani 0.00421(16) 6 1 d
Si Si 0.40164(12) 0.37222(12) 0.25 Uani 0.0048(3) 6 0.75 d
Al Al 0.40164(12) 0.37222(12) 0.25 Uani 0.0048(3) 6 0.25 d
O1 O 0.32217(11) 0.48957(11) 0.25 Uani 0.0119(3) 6 1 d
O2 O 0.60196(10) 0.47190(10) 0.25 Uani 0.0101(3) 6 1 d
O3 O 0.3481(2) 0.25329(11) 0.06144(14) Uani 0.0104(3) 12 0.910(7) d
O3' O 0.297(2) 0.2355(12) 0.0859(14) Uani 0.0104(3) 12 0.090(7) d
O4 O 0 0 0.25 Uani 0.0158(4) 2 1 d

loop_
_atom_site_aniso_label
_atom_site_aniso_type_symbol
_atom_site_aniso_U_11
_atom_site_aniso_U_22
_atom_site_aniso_U_33
_atom_site_aniso_U_12
_atom_site_aniso_U_13
_atom_site_aniso_U_23
Nd1 Nd 0.0091(3) 0.0091(3) 0.0037(3) 0.00457(13) 0 0
Nd2 Nd 0.0041(2) 0.0035(2) 0.00429(19) 0.00137(17) 0 0
Si Si 0.0048(4) 0.0045(4) 0.0055(4) 0.0026(3) 0 0
Al Al 0.0048(4) 0.0045(4) 0.0055(4) 0.0026(3) 0 0
O1 O 0.0174(4) 0.0103(3) 0.0104(3) 0.0086(3) 0 0
O2 O 0.0079(3) 0.0063(3) 0.0152(3) 0.0029(3) 0 0
O3 O 0.0153(6) 0.0097(3) 0.0077(3) 0.0073(3) -0.0046(3) -0.0015(2)
O3' O 0.0153(6) 0.0097(3) 0.0077(3) 0.0073(3) -0.0046(3) -0.0015(2)
O4 O 0.0082(4) 0.0082(4) 0.0310(9) 0.0041(2) 0 0

loop_
_atom_type_symbol
_atom_type_scat_length_neutron
_atom_type_scat_source
Nd 7.690 International_Tables_Vol_C
Si 4.149 International_Tables_Vol_C
Al 3.449 International_Tables_Vol_C
O 5.803 International_Tables_Vol_C

loop_
_geom_angle_atom_site_label_1
_geom_angle_atom_site_label_2
_geom_angle_atom_site_label_3
_geom_angle_site_symmetry_1
_geom_angle_site_symmetry_3
_geom_angle
O1 Nd1 O1 . 2_665 72.34(3)
O1 Nd1 O1 . 3_565 72.34(4)
O1 Nd1 O2 . 4_664 94.69(3)
O1 Nd1 O2 . 5_564 153.61(3)
O1 Nd1 O2 . 6_554 126.56(2)
O1 Nd1 O3 . 7_665 88.03(3)
O1 Nd1 O3 . 8_565 139.25(4)
O1 Nd1 O3 . 9_555 67.71(4)
O1 Nd1 O1 2_665 3_565 72.34(3)
O1 Nd1 O2 2_665 4_664 126.56(4)
O1 Nd1 O2 2_665 5_564 94.69(2)
O1 Nd1 O2 2_665 6_554 153.61(4)
O1 Nd1 O3 2_665 7_665 67.71(3)
O1 Nd1 O3 2_665 8_565 88.03(4)
O1 Nd1 O3 2_665 9_555 139.25(4)
O1 Nd1 O2 3_565 4_664 153.61(2)
O1 Nd1 O2 3_565 5_564 126.56(4)
O1 Nd1 O2 3_565 6_554 94.69(3)
O1 Nd1 O3 3_565 7_665 139.25(4)
O1 Nd1 O3 3_565 8_565 67.71(3)
O1 Nd1 O3 3_565 9_555 88.03(5)
O2 Nd1 O2 4_664 5_564 74.33(3)
O2 Nd1 O2 4_664 6_554 74.33(4)
O2 Nd1 O3 4_664 7_665 60.05(3)
O2 Nd1 O3 4_664 8_565 125.09(3)
O2 Nd1 O3 4_664 9_555 65.65(5)
O2 Nd1 O2 5_564 6_554 74.33(3)
O2 Nd1 O3 5_564 7_665 65.65(4)
O2 Nd1 O3 5_564 8_565 60.05(4)
O2 Nd1 O3 5_564 9_555 125.09(3)
O2 Nd1 O3 6_554 7_665 125.09(4)
O2 Nd1 O3 6_554 8_565 65.65(3)
O2 Nd1 O3 6_554 9_555 60.05(5)
O3 Nd1 O3 7_665 8_565 117.59(3)
O3 Nd1 O3 7_665 9_555 117.59(6)
O3 Nd1 O3 8_565 9_555 117.59(6)
O1 Nd2 O2 . 3_565 99.34(4)
O1 Nd2 O3 . 2_555 145.56(3)
O1 Nd2 O3 . 6_555 68.61(4)
O1 Nd2 O3 . 9_555 68.61(4)
O1 Nd2 O3 . 11_555 145.56(3)
O1 Nd2 O3' . 2_555 150.9(3)
O1 Nd2 O3' . 6_555 78.1(4)
O1 Nd2 O3' . 9_555 78.1(4)
O1 Nd2 O3' . 11_555 150.9(3)
O1 Nd2 O4 . . 110.37(4)
O2 Nd2 O3 3_565 2_555 69.69(6)
O2 Nd2 O3 3_565 6_555 85.14(7)
O2 Nd2 O3 3_565 9_555 85.14(7)
O2 Nd2 O3 3_565 11_555 69.69(6)
O2 Nd2 O3' 3_565 2_555 79.0(5)
O2 Nd2 O3' 3_565 6_555 89.0(6)
O2 Nd2 O3' 3_565 9_555 89.0(6)
O2 Nd2 O3' 3_565 11_555 79.0(5)
O2 Nd2 O4 3_565 . 150.28(3)
O3 Nd2 O3 2_555 6_555 138.58(7)
O3 Nd2 O3 2_555 9_555 77.80(5)
O3 Nd2 O3 2_555 11_555 63.01(3)
O3 Nd2 O3' 2_555 2_555 10.2(5)
O3 Nd2 O3' 2_555 6_555 132.1(5)
O3 Nd2 O3' 2_555 9_555 69.5(4)
O3 Nd2 O3' 2_555 11_555 61.4(2)
O3 Nd2 O4 2_555 . 85.15(6)
O3 Nd2 O3 6_555 9_555 133.74(6)
O3 Nd2 O3 6_555 11_555 77.80(5)
O3 Nd2 O3' 6_555 2_555 139.2(3)
O3 Nd2 O3' 6_555 6_555 11.1(4)
O3 Nd2 O3' 6_555 9_555 144.6(3)
O3 Nd2 O3' 6_555 11_555 82.3(3)
O3 Nd2 O4 6_555 . 105.29(6)
O3 Nd2 O3 9_555 11_555 138.58(7)
O3 Nd2 O3' 9_555 2_555 82.3(3)
O3 Nd2 O3' 9_555 6_555 144.6(3)
O3 Nd2 O3' 9_555 9_555 11.1(4)
O3 Nd2 O3' 9_555 11_555 139.2(3)
O3 Nd2 O4 9_555 . 105.29(6)
O3 Nd2 O3' 11_555 2_555 61.4(2)
O3 Nd2 O3' 11_555 6_555 69.5(4)
O3 Nd2 O3' 11_555 9_555 132.1(5)
O3 Nd2 O3' 11_555 11_555 10.2(5)
O3 Nd2 O4 11_555 . 85.15(6)
O3' Nd2 O3' 2_555 6_555 130.6(5)
O3' Nd2 O3' 2_555 9_555 72.9(5)
O3' Nd2 O3' 2_555 11_555 57.9(3)
O3' Nd2 O4 2_555 . 75.0(6)
O3' Nd2 O3' 6_555 9_555 155.4(5)
O3' Nd2 O3' 6_555 11_555 72.9(5)
O3' Nd2 O4 6_555 . 96.9(5)
O3' Nd2 O3' 9_555 11_555 130.6(5)
O3' Nd2 O4 9_555 . 96.9(5)
O3' Nd2 O4 11_555 . 75.0(6)
Al Si O1 . . 0
Al Si O2 . . 0
Al Si O3 . . 0
Al Si O3 . 10_555 0
Al Si O3' . . 0
Al Si O3' . 10_555 0
O1 Si O2 . . 113.81(7)
O1 Si O3 . . 112.32(9)
O1 Si O3 . 10_555 112.32(9)
O1 Si O3' . . 103.6(7)
O1 Si O3' . 10_555 103.6(7)
O2 Si O3 . . 105.43(9)
O2 Si O3 . 10_555 105.43(9)
O2 Si O3' . . 121.6(6)
O2 Si O3' . 10_555 121.6(6)
O3 Si O3 . 10_555 106.94(7)
O3 Si O3' . . 16.2(6)
O3 Si O3' . 10_555 99.4(3)
O3 Si O3' 10_555 . 99.4(3)
O3 Si O3' 10_555 10_555 16.2(6)
O3' Si O3' . 10_555 88.7(5)
Si Al O1 . . 0
Si Al O2 . . 0
Si Al O3 . . 0
Si Al O3 . 10_555 0
Si Al O3' . . 0
Si Al O3' . 10_555 0
O1 Al O2 . . 113.81(7)
O1 Al O3 . . 112.32(9)
O1 Al O3 . 10_555 112.32(9)
O1 Al O3' . . 103.6(7)
O1 Al O3' . 10_555 103.6(7)
O2 Al O3 . . 105.43(9)
O2 Al O3 . 10_555 105.43(9)
O2 Al O3' . . 121.6(6)
O2 Al O3' . 10_555 121.6(6)
O3 Al O3 . 10_555 106.94(7)
O3 Al O3' . . 16.2(6)
O3 Al O3' . 10_555 99.4(3)
O3 Al O3' 10_555 . 99.4(3)
O3 Al O3' 10_555 10_555 16.2(6)
O3' Al O3' . 10_555 88.7(5)
Nd1 O1 Nd1 . 10_555 94.08(4)
Nd1 O1 Nd2 . . 104.68(3)
Nd1 O1 Si . . 127.43(3)
Nd1 O1 Al . . 127.43(3)
Nd1 O1 O1 . 2_665 53.83(2)
Nd1 O1 O1 . 3_565 53.83(3)
Nd1 O1 O2 . . 109.80(3)
Nd1 O1 O3 . . 103.49(3)
Nd1 O1 O3 . 6_555 129.84(7)
Nd1 O1 O3 . 9_555 62.19(4)
Nd1 O1 O3 . 10_555 160.90(5)
Nd1 O1 O3' . . 106.4(2)
Nd1 O1 O3' . 10_555 159.5(2)
Nd1 O1 Nd2 10_555 . 104.68(3)
Nd1 O1 Si 10_555 . 127.43(3)
Nd1 O1 Al 10_555 . 127.43(3)
Nd1 O1 O1 10_555 2_665 53.83(2)
Nd1 O1 O1 10_555 3_565 53.83(3)
Nd1 O1 O2 10_555 . 109.80(3)
Nd1 O1 O3 10_555 . 160.90(5)
Nd1 O1 O3 10_555 6_555 62.19(4)
Nd1 O1 O3 10_555 9_555 129.84(7)
Nd1 O1 O3 10_555 10_555 103.49(3)
Nd1 O1 O3' 10_555 . 159.5(2)
Nd1 O1 O3' 10_555 10_555 106.4(2)
Nd2 O1 Si . . 95.05(5)
Nd2 O1 Al . . 95.05(5)
Nd2 O1 O1 . 2_665 141.83(6)
Nd2 O1 O1 . 3_565 81.83(4)
Nd2 O1 O2 . . 128.36(5)
Nd2 O1 O3 . . 78.27(4)
Nd2 O1 O3 . 6_555 49.99(3)
Nd2 O1 O3 . 9_555 49.99(3)
Nd2 O1 O3 . 10_555 78.27(4)
Nd2 O1 O3' . . 68.8(4)
Nd2 O1 O3' . 10_555 68.8(4)
Si O1 Al . . 0.0(5)
Si O1 O1 . 2_665 123.11(6)
Si O1 O1 . 3_565 176.89(5)
Si O1 O2 . . 33.31(4)
Si O1 O3 . . 34.04(4)
Si O1 O3 . 6_555 100.15(6)
Si O1 O3 . 9_555 100.15(6)
Si O1 O3 . 10_555 34.04(4)
Si O1 O3' . . 38.5(4)
Si O1 O3' . 10_555 38.5(4)
Al O1 O1 . 2_665 123.11(6)
Al O1 O1 . 3_565 176.89(5)
Al O1 O2 . . 33.31(4)
Al O1 O3 . . 34.04(4)
Al O1 O3 . 6_555 100.15(6)
Al O1 O3 . 9_555 100.15(6)
Al O1 O3 . 10_555 34.04(4)
Al O1 O3' . . 38.5(4)
Al O1 O3' . 10_555 38.5(4)
O1 O1 O1 2_665 3_565 60.00(4)
O1 O1 O2 2_665 . 89.81(4)
O1 O1 O3 2_665 . 133.24(4)
O1 O1 O3 2_665 6_555 115.55(5)
O1 O1 O3 2_665 9_555 115.55(5)
O1 O1 O3 2_665 10_555 133.24(4)
O1 O1 O3' 2_665 . 142.2(3)
O1 O1 O3' 2_665 10_555 142.2(3)
O1 O1 O2 3_565 . 149.81(4)
O1 O1 O3 3_565 . 144.33(4)
O1 O1 O3 3_565 6_555 77.87(6)
O1 O1 O3 3_565 9_555 77.87(6)
O1 O1 O3 3_565 10_555 144.33(4)
O1 O1 O3' 3_565 . 139.3(4)
O1 O1 O3' 3_565 10_555 139.3(4)
O2 O1 O3 . . 57.30(5)
O2 O1 O3 . 6_555 119.54(6)
O2 O1 O3 . 9_555 119.54(6)
O2 O1 O3 . 10_555 57.30(5)
O2 O1 O3' . . 65.3(4)
O2 O1 O3' . 10_555 65.3(4)
O3 O1 O3 . 6_555 109.82(6)
O3 O1 O3 . 9_555 66.64(7)
O3 O1 O3 . 10_555 58.18(4)
O3 O1 O3' . . 9.5(4)
O3 O1 O3' . 10_555 56.5(3)
O3 O1 O3 6_555 9_555 98.31(5)
O3 O1 O3 6_555 10_555 66.64(7)
O3 O1 O3' 6_555 . 101.8(3)
O3 O1 O3' 6_555 10_555 61.8(4)
O3 O1 O3 9_555 10_555 109.82(6)
O3 O1 O3' 9_555 . 61.8(4)
O3 O1 O3' 9_555 10_555 101.8(3)
O3 O1 O3' 10_555 . 56.5(3)
O3 O1 O3' 10_555 10_555 9.5(4)
O3' O1 O3' . 10_555 53.1(3)
Nd1 O2 Nd1 4_665 7_665 91.54(4)
Nd1 O2 Nd2 4_665 2_665 116.52(2)
Nd1 O2 Si 4_665 . 102.66(4)
Nd1 O2 Al 4_665 . 102.66(4)
Nd1 O2 O1 4_665 . 122.92(2)
Nd1 O2 O2 4_665 2_655 52.84(2)
Nd1 O2 O2 4_665 3_665 52.84(2)
Nd1 O2 O3 4_665 . 108.33(4)
Nd1 O2 O3 4_665 3_665 101.89(6)
Nd1 O2 O3 4_665 10_555 65.87(4)
Nd1 O2 O3 4_665 12_665 62.46(4)
Nd1 O2 O3' 4_665 . 107.1(3)
Nd1 O2 O3' 4_665 10_555 73.7(3)
Nd1 O2 Nd2 7_665 2_665 116.52(2)
Nd1 O2 Si 7_665 . 102.66(4)
Nd1 O2 Al 7_665 . 102.66(4)
Nd1 O2 O1 7_665 . 122.92(2)
Nd1 O2 O2 7_665 2_655 52.84(2)
Nd1 O2 O2 7_665 3_665 52.84(2)
Nd1 O2 O3 7_665 . 65.87(4)
Nd1 O2 O3 7_665 3_665 62.46(4)
Nd1 O2 O3 7_665 10_555 108.33(4)
Nd1 O2 O3 7_665 12_665 101.89(6)
Nd1 O2 O3' 7_665 . 73.7(3)
Nd1 O2 O3' 7_665 10_555 107.1(3)
Nd2 O2 Si 2_665 . 121.90(7)
Nd2 O2 Al 2_665 . 121.90(7)
Nd2 O2 O1 2_665 . 89.02(4)
Nd2 O2 O2 2_665 2_655 159.80(5)
Nd2 O2 O2 2_665 3_665 99.80(3)
Nd2 O2 O3 2_665 . 134.79(5)
Nd2 O2 O3 2_665 3_665 56.82(5)
Nd2 O2 O3 2_665 10_555 134.79(5)
Nd2 O2 O3 2_665 12_665 56.82(5)
Nd2 O2 O3' 2_665 . 134.3(3)
Nd2 O2 O3' 2_665 10_555 134.3(3)
Si O2 Al . . 0.0(5)
Si O2 O1 . . 32.88(5)
Si O2 O2 . 2_655 78.31(5)
Si O2 O2 . 3_665 138.31(7)
Si O2 O3 . . 37.26(5)
Si O2 O3 . 3_665 151.55(4)
Si O2 O3 . 10_555 37.26(5)
Si O2 O3 . 12_665 151.55(4)
Si O2 O3' . . 29.2(3)
Si O2 O3' . 10_555 29.2(3)
Al O2 O1 . . 32.88(5)
Al O2 O2 . 2_655 78.31(5)
Al O2 O2 . 3_665 138.31(7)
Al O2 O3 . . 37.26(5)
Al O2 O3 . 3_665 151.55(4)
Al O2 O3 . 10_555 37.26(5)
Al O2 O3 . 12_665 151.55(4)
Al O2 O3' . . 29.2(3)
Al O2 O3' . 10_555 29.2(3)
O1 O2 O2 . 2_655 111.19(3)
O1 O2 O2 . 3_665 171.19(4)
O1 O2 O3 . . 60.87(5)
O1 O2 O3 . 3_665 133.28(6)
O1 O2 O3 . 10_555 60.87(5)
O1 O2 O3 . 12_665 133.28(6)
O1 O2 O3' . . 54.4(4)
O1 O2 O3' . 10_555 54.4(4)
O2 O2 O2 2_655 3_665 60.00(3)
O2 O2 O3 2_655 . 60.74(4)
O2 O2 O3 2_655 3_665 105.88(6)
O2 O2 O3 2_655 10_555 60.74(4)
O2 O2 O3 2_655 12_665 105.88(6)
O2 O2 O3' 2_655 . 63.2(3)
O2 O2 O3' 2_655 10_555 63.2(3)
O2 O2 O3 3_665 . 111.83(6)
O2 O2 O3 3_665 3_665 53.72(6)
O2 O2 O3 3_665 10_555 111.83(6)
O2 O2 O3 3_665 12_665 53.72(6)
O2 O2 O3' 3_665 . 117.8(4)
O2 O2 O3' 3_665 10_555 117.8(4)
O3 O2 O3 . 3_665 119.80(4)
O3 O2 O3 . 10_555 60.62(4)
O3 O2 O3 . 12_665 165.39(8)
O3 O2 O3' . . 8.1(3)
O3 O2 O3' . 10_555 54.1(2)
O3 O2 O3 3_665 10_555 165.39(8)
O3 O2 O3 3_665 12_665 55.60(4)
O3 O2 O3' 3_665 . 127.4(2)
O3 O2 O3' 3_665 10_555 168.9(3)
O3 O2 O3 10_555 12_665 119.80(4)
O3 O2 O3' 10_555 . 54.1(2)
O3 O2 O3' 10_555 10_555 8.1(3)
O3 O2 O3' 12_665 . 168.9(3)
O3 O2 O3' 12_665 10_555 127.4(2)
O3' O2 O3' . 10_555 47.2(3)
Nd1 O3 Nd2 7_665 3_555 103.23(7)
Nd1 O3 Nd2 7_665 5_554 104.07(5)
Nd1 O3 Si 7_665 . 90.97(8)
Nd1 O3 Al 7_665 . 90.97(8)
Nd1 O3 O1 7_665 . 112.83(4)
Nd1 O3 O1 7_665 5_554 50.10(4)
Nd1 O3 O2 7_665 . 54.08(4)
Nd1 O3 O2 7_665 2_655 51.89(4)
Nd1 O3 O3 7_665 10_555 99.01(7)
Nd1 O3 O3' 7_665 . 166.0(16)
Nd1 O3 O3' 7_665 8_555 91.0(3)
Nd1 O3 O3' 7_665 10_555 108.8(4)
Nd2 O3 Nd2 3_555 5_554 116.28(4)
Nd2 O3 Si 3_555 . 95.03(5)
Nd2 O3 Al 3_555 . 95.03(5)
Nd2 O3 O1 3_555 . 112.52(5)
Nd2 O3 O1 3_555 5_554 98.73(6)
Nd2 O3 O2 3_555 . 106.82(5)
Nd2 O3 O2 3_555 2_655 53.49(4)
Nd2 O3 O3 3_555 10_555 58.50(3)
Nd2 O3 O3' 3_555 . 65.7(18)
Nd2 O3 O3' 3_555 8_555 53.3(2)
Nd2 O3 O3' 3_555 10_555 56.3(3)
Nd2 O3 Si 5_554 . 140.16(11)
Nd2 O3 Al 5_554 . 140.16(11)
Nd2 O3 O1 5_554 . 107.66(7)
Nd2 O3 O1 5_554 5_554 61.40(4)
Nd2 O3 O2 5_554 . 135.66(4)
Nd2 O3 O2 5_554 2_655 135.74(7)
Nd2 O3 O3 5_554 10_555 156.87(11)
Nd2 O3 O3' 5_554 . 88.9(14)
Nd2 O3 O3' 5_554 8_555 69.9(3)
Nd2 O3 O3' 5_554 10_555 147.1(4)
Si O3 Al . . 0.0(5)
Si O3 O1 . . 33.64(6)
Si O3 O1 . 5_554 140.72(11)
Si O3 O2 . . 37.31(5)
Si O3 O2 . 2_655 82.27(8)
Si O3 O3 . 10_555 36.53(4)
Si O3 O3' . . 81.9(12)
Si O3 O3' . 8_555 147.7(3)
Si O3 O3' . 10_555 40.3(2)
Al O3 O1 . . 33.64(6)
Al O3 O1 . 5_554 140.72(11)
Al O3 O2 . . 37.31(5)
Al O3 O2 . 2_655 82.27(8)
Al O3 O3 . 10_555 36.53(4)
Al O3 O3' . . 81.9(12)
Al O3 O3' . 8_555 147.7(3)
Al O3 O3' . 10_555 40.3(2)
O1 O3 O1 . 5_554 147.97(4)
O1 O3 O2 . . 61.83(4)
O1 O3 O2 . 2_655 115.83(4)
O1 O3 O3 . 10_555 60.91(5)
O1 O3 O3' . . 66.8(14)
O1 O3 O3' . 8_555 155.5(2)
O1 O3 O3' . 10_555 58.8(3)
O1 O3 O2 5_554 . 103.41(7)
O1 O3 O2 5_554 2_655 76.97(6)
O1 O3 O3 5_554 10_555 139.16(10)
O1 O3 O3' 5_554 . 137.1(12)
O1 O3 O3' 5_554 8_555 53.6(2)
O1 O3 O3' 5_554 10_555 146.0(4)
O2 O3 O2 . 2_655 65.55(5)
O2 O3 O3 . 10_555 59.69(4)
O2 O3 O3' . . 119.2(12)
O2 O3 O3' . 8_555 137.4(3)
O2 O3 O3' . 10_555 68.1(3)
O2 O3 O3 2_655 10_555 62.20(6)
O2 O3 O3' 2_655 . 114.9(18)
O2 O3 O3' 2_655 8_555 73.8(3)
O2 O3 O3' 2_655 10_555 69.5(5)
O3 O3 O3' 10_555 . 68.2(14)
O3 O3 O3' 10_555 8_555 111.5(2)
O3 O3 O3' 10_555 10_555 9.9(4)
O3' O3 O3' . 8_555 88.7(14)
O3' O3 O3' . 10_555 58.4(15)
O3' O3 O3' 8_555 10_555 109.4(3)
Nd2 O3' Nd2 3_555 5_554 121.0(4)
Nd2 O3' Si 3_555 . 100.9(5)
Nd2 O3' Al 3_555 . 100.9(5)
Nd2 O3' O1 3_555 . 123.8(4)
Nd2 O3' O2 3_555 . 103.5(6)
Nd2 O3' O3 3_555 . 104(2)
Nd2 O3' O3 3_555 9_555 131.1(6)
Nd2 O3' O3 3_555 10_555 62.3(3)
Nd2 O3' O3' 3_555 8_555 54.1(4)
Nd2 O3' O3' 3_555 9_555 124.1(6)
Nd2 O3' O3' 3_555 10_555 61.1(4)
Nd2 O3' O4 3_555 . 50.5(2)
Nd2 O3' Si 5_554 . 137.2(5)
Nd2 O3' Al 5_554 . 137.2(5)
Nd2 O3' O1 5_554 . 111.4(6)
Nd2 O3' O2 5_554 . 121.9(4)
Nd2 O3' O3 5_554 . 80.0(13)
Nd2 O3' O3 5_554 9_555 57.3(4)
Nd2 O3' O3 5_554 10_555 175.9(8)
Nd2 O3' O3' 5_554 8_555 68.9(4)
Nd2 O3' O3' 5_554 9_555 53.0(4)
Nd2 O3' O3' 5_554 10_555 167.7(11)
Nd2 O3' O4 5_554 . 105.3(5)
Si O3' Al . . 0.0(5)
Si O3' O1 . . 38.0(3)
Si O3' O2 . . 29.2(3)
Si O3' O3 . . 81.9(13)
Si O3' O3 . 9_555 102.5(7)
Si O3' O3 . 10_555 40.3(2)
Si O3' O3' . 8_555 145.2(10)
Si O3' O3' . 9_555 111.3(9)
Si O3' O3' . 10_555 45.6(3)
Si O3' O4 . . 108.1(5)
Al O3' O1 . . 38.0(3)
Al O3' O2 . . 29.2(3)
Al O3' O3 . . 81.9(13)
Al O3' O3 . 9_555 102.5(7)
Al O3' O3 . 10_555 40.3(2)
Al O3' O3' . 8_555 145.2(10)
Al O3' O3' . 9_555 111.3(9)
Al O3' O3' . 10_555 45.6(3)
Al O3' O4 . . 108.1(5)
O1 O3' O2 . . 60.2(2)
O1 O3' O3 . . 103.7(13)
O1 O3' O3 . 9_555 64.6(4)
O1 O3' O3 . 10_555 64.7(3)
O1 O3' O3' . 8_555 174.4(7)
O1 O3' O3' . 9_555 73.3(6)
O1 O3' O3' . 10_555 63.4(4)
O1 O3' O4 . . 98.6(5)
O2 O3' O3 . . 52.8(11)
O2 O3' O3 . 9_555 117.5(4)
O2 O3' O3 . 10_555 57.8(3)
O2 O3' O3' . 8_555 124.7(8)
O2 O3' O3' . 9_555 126.8(5)
O2 O3' O3' . 10_555 66.4(4)
O2 O3' O4 . . 132.3(4)
O3 O3' O3 . 9_555 121.3(17)
O3 O3' O3 . 10_555 101.9(17)
O3 O3' O3' . 8_555 82.0(16)
O3 O3' O3' . 9_555 124.2(17)
O3 O3' O3' . 10_555 111.8(18)
O3 O3' O4 . . 153(2)
O3 O3' O3 9_555 10_555 118.8(6)
O3 O3' O3' 9_555 8_555 112.3(5)
O3 O3' O3' 9_555 9_555 9.4(3)
O3 O3' O3' 9_555 10_555 111.5(8)
O3 O3' O4 9_555 . 81.4(5)
O3 O3' O3' 10_555 8_555 114.9(6)
O3 O3' O3' 10_555 9_555 123.4(7)
O3 O3' O3' 10_555 10_555 9.9(5)
O3 O3' O4 10_555 . 74.6(3)
O3' O3' O3' 8_555 9_555 103.3(6)
O3' O3' O3' 8_555 10_555 115.1(6)
O3' O3' O4 8_555 . 76.1(3)
O3' O3' O3' 9_555 10_555 115.1(9)
O3' O3' O4 9_555 . 76.1(5)
O3' O3' O4 10_555 . 65.9(4)
Nd2 O4 Nd2 . 2_555 120.00(3)
Nd2 O4 Nd2 . 3_555 120.000(18)
Nd2 O4 O3' . . 71.3(4)
Nd2 O4 O3' . 2_555 54.5(4)
Nd2 O4 O3' . 3_555 154.2(3)
Nd2 O4 O3' . 10_555 71.3(4)
Nd2 O4 O3' . 11_555 54.5(4)
Nd2 O4 O3' . 12_555 154.2(3)
Nd2 O4 Nd2 2_555 3_555 120.00(3)
Nd2 O4 O3' 2_555 . 154.2(2)
Nd2 O4 O3' 2_555 2_555 71.3(3)
Nd2 O4 O3' 2_555 3_555 54.5(4)
Nd2 O4 O3' 2_555 10_555 154.2(2)
Nd2 O4 O3' 2_555 11_555 71.3(3)
Nd2 O4 O3' 2_555 12_555 54.5(4)
Nd2 O4 O3' 3_555 . 54.5(4)
Nd2 O4 O3' 3_555 2_555 154.2(2)
Nd2 O4 O3' 3_555 3_555 71.3(4)
Nd2 O4 O3' 3_555 10_555 54.5(4)
Nd2 O4 O3' 3_555 11_555 154.2(2)
Nd2 O4 O3' 3_555 12_555 71.3(4)
O3' O4 O3' . 2_555 104.5(4)
O3' O4 O3' . 3_555 104.5(4)
O3' O4 O3' . 10_555 48.1(3)
O3' O4 O3' . 11_555 125.7(5)
O3' O4 O3' . 12_555 125.7(6)
O3' O4 O3' 2_555 3_555 104.5(6)
O3' O4 O3' 2_555 10_555 125.7(5)
O3' O4 O3' 2_555 11_555 48.1(3)
O3' O4 O3' 2_555 12_555 125.7(5)
O3' O4 O3' 3_555 10_555 125.7(6)
O3' O4 O3' 3_555 11_555 125.7(5)
O3' O4 O3' 3_555 12_555 48.1(3)
O3' O4 O3' 10_555 11_555 104.5(4)
O3' O4 O3' 10_555 12_555 104.5(4)
O3' O4 O3' 11_555 12_555 104.5(6)

loop_
_geom_bond_atom_site_label_1
_geom_bond_atom_site_label_2
_geom_bond_site_symmetry_2
_geom_bond_distance
Nd1 O1 . 2.4100(9)
Nd1 O1 2_665 2.4100(7)
Nd1 O1 3_565 2.4100(11)
Nd1 O2 4_664 2.4655(9)
Nd1 O2 5_564 2.4655(8)
Nd1 O2 6_554 2.4655(10)
Nd1 O3 7_665 2.779(2)
Nd1 O3 8_565 2.779(2)
Nd1 O3 9_555 2.7786(17)
Nd2 O1 . 2.7410(9)
Nd2 O2 3_565 2.4466(15)
Nd2 O3 2_555 2.5478(10)
Nd2 O3 6_555 2.3912(11)
Nd2 O3 9_555 2.3912(11)
Nd2 O3 11_555 2.5478(10)
Nd2 O3' 2_555 2.394(10)
Nd2 O3' 6_555 2.428(10)
Nd2 O3' 9_555 2.428(10)
Nd2 O3' 11_555 2.394(10)
Nd2 O4 . 2.2672(6)
Si Al . 0
Si O1 . 1.6399(19)
Si O2 . 1.6587(13)
Si O3 . 1.6569(11)
Si O3 10_555 1.6569(11)
Si O3' . 1.657(10)
Si O3' 10_555 1.657(10)
Al O1 . 1.6399(19)
Al O2 . 1.6587(13)
Al O3 . 1.6569(11)
Al O3 10_555 1.6569(11)
Al O3' . 1.657(10)
Al O3' 10_555 1.657(10)
O1 O1 2_665 2.8447(15)
O1 O1 3_565 2.845(2)
O1 O2 . 2.7635(16)
O1 O3 . 2.7383(18)
O1 O3 6_555 2.9068(16)
O1 O3 9_555 2.9068(16)
O1 O3 10_555 2.7383(18)
O1 O3' . 2.590(13)
O1 O3' 10_555 2.590(13)
O2 O2 2_655 2.9788(16)
O2 O2 3_665 2.9788(18)
O2 O3 . 2.6380(14)
O2 O3 3_665 2.8548(19)
O2 O3 10_555 2.6380(14)
O2 O3 12_665 2.8548(19)
O2 O3' . 2.894(13)
O2 O3' 10_555 2.894(13)
O3 O3 10_555 2.6627(14)
O3 O3' . 0.466(17)
O3 O3' 8_555 2.84(2)
O3 O3' 10_555 2.527(10)
O3' O3' 8_555 2.86(2)
O3' O3' 9_555 2.86(3)
O3' O3' 10_555 2.317(14)
O3' O4 . 2.841(13)
